data_1544554
loop_
_publ_author_name
'Takahashi, Keisuke'
'Ito, Shingo'
'Shintani, Ryo'
'Nozaki, Kyoko'

_publ_section_title
;
 Selective synthesis of unsymmetric dibenzo[a,e]pentalenes by a
 rhodium-catalysed stitching reaction.
;
_journal_issue 1
_journal_name_full 'Chemical science'
_journal_page_first 101
_journal_page_last 107
_journal_paper_doi 10.1039/c6sc04560j
_journal_volume 8
_journal_year 2017
_chemical_formula_moiety 'C25 H32 Si2'
_chemical_formula_sum 'C25 H32 Si2'
_chemical_formula_weight 388.68
_chemical_melting_point 432.0(10)
_chemical_name_systematic 5-(tert-butyldimethylsilyl)-10-(trimethylsilyl)dibenzo[a,e]pentalene
_space_group_crystal_system orthorhombic
_space_group_IT_number 61
_space_group_name_Hall '-P 2ac 2ab'
_space_group_name_H-M_alt 'P b c a'
_symmetry_space_group_name_Hall '-P 2ac 2ab'
_symmetry_space_group_name_H-M 'P b c a'
_atom_sites_solution_hydrogens geom
_audit_creation_method SHELXL-2014/6
_audit_update_record
;
2016-10-27 deposited with the CCDC.
2016-11-03 downloaded from the CCDC.
;
_cell_angle_alpha 90
_cell_angle_beta 90
_cell_angle_gamma 90
_cell_formula_units_Z 8
_cell_length_a 6.657(2)
_cell_length_b 34.537(13)
_cell_length_c 19.811(8)
_cell_measurement_reflns_used 10330
_cell_measurement_temperature 93
_cell_measurement_theta_max 31.1
_cell_measurement_theta_min 2.1
_cell_volume 4555(3)
_computing_cell_refinement 'RIGAKU CrystalClear'
_computing_data_collection 'RIGAKU CrystalClear'
_computing_data_reduction 'RIGAKU CrystalClear'
_computing_molecular_graphics ORTEP-III
_computing_publication_material 'Yadokari-XG (Wakita, Nemoto, et al.)'
_computing_structure_refinement 'SHELXL-2014/6 (Sheldrick, 2014)'
_computing_structure_solution 'SHELXT-2014/4 (Sheldrick, 2014)'
_diffrn_ambient_temperature 93
_diffrn_detector_area_resol_mean 28.5714
_diffrn_measured_fraction_theta_full 0.999
_diffrn_measured_fraction_theta_max 0.999
_diffrn_measurement_device_type 'Rigaku Saturn724 CCD'
_diffrn_measurement_method 'omega scans'
_diffrn_radiation_type MoK\a
_diffrn_radiation_wavelength 0.71075
_diffrn_reflns_av_R_equivalents 0.1158
_diffrn_reflns_av_unetI/netI 0.0711
_diffrn_reflns_Laue_measured_fraction_full 0.999
_diffrn_reflns_Laue_measured_fraction_max 0.999
_diffrn_reflns_limit_h_max 8
_diffrn_reflns_limit_h_min -8
_diffrn_reflns_limit_k_max 41
_diffrn_reflns_limit_k_min -40
_diffrn_reflns_limit_l_max 23
_diffrn_reflns_limit_l_min -22
_diffrn_reflns_number 27767
_diffrn_reflns_point_group_measured_fraction_full 0.999
_diffrn_reflns_point_group_measured_fraction_max 0.999
_diffrn_reflns_theta_full 25.242
_diffrn_reflns_theta_max 25.496
_diffrn_reflns_theta_min 1.564
_exptl_absorpt_coefficient_mu 0.163
_exptl_absorpt_correction_T_max 1.000
_exptl_absorpt_correction_T_min 0.751
_exptl_absorpt_correction_type multi-scan
_exptl_absorpt_process_details 'Jacobson, R. (1998) Private communication'
_exptl_crystal_colour Yellow
_exptl_crystal_density_diffrn 1.134
_exptl_crystal_description Platelet
_exptl_crystal_F_000 1680
_exptl_crystal_recrystallization_method 'Re-crystallisation from solvent: dichloromethane/methanol'
_exptl_crystal_size_max 0.30
_exptl_crystal_size_mid 0.15
_exptl_crystal_size_min 0.03
_refine_diff_density_max 0.457
_refine_diff_density_min -0.591
_refine_diff_density_rms 0.169
_refine_ls_extinction_method none
_refine_ls_goodness_of_fit_ref 1.318
_refine_ls_hydrogen_treatment constr
_refine_ls_matrix_type full
_refine_ls_number_parameters 252
_refine_ls_number_reflns 4210
_refine_ls_number_restraints 0
_refine_ls_restrained_S_all 1.318
_refine_ls_R_factor_all 0.1140
_refine_ls_R_factor_gt 0.0987
_refine_ls_shift/su_max 0.006
_refine_ls_shift/su_mean 0.001
_refine_ls_structure_factor_coef Fsqd
_refine_ls_weighting_details 'w=1/[\s^2^(Fo^2^)+(0.0846P)^2^+6.9507P] where P=(Fo^2^+2Fc^2^)/3'
_refine_ls_weighting_scheme calc
_refine_ls_wR_factor_gt 0.2249
_refine_ls_wR_factor_ref 0.2401
_reflns_Friedel_coverage 0.000
_reflns_number_gt 3758
_reflns_number_total 4210
_reflns_threshold_expression 'I > 2\s(I)'
_cod_data_source_file c6sc04560j2.cif
_cod_data_source_block Ph2Pen
_cod_depositor_comments
;
The following automatic conversions were performed:

'_chemical_melting_point' value '431--433' was changed to '432.0(10)'
- the average value was taken and precision was estimated.

'_exptl_absorpt_correction_type' value 'Multi-scan' changed to
'multi-scan' according to
/usr/data/users/saulius/crontab/automatic-downloads/rss-feeds/RSC/lib/dictionaries/cif_core.dic
dictionary named 'cif_core.dic' version 2.4.2 from 2011-04-26.

Automatic conversion script
Id: cif_fix_values 4268 2015-11-12 08:31:59Z antanas 

 Adding full bibliography for 1544554--1544556.cif.

 Adding full bibliography for 1544554--1544556.cif.
;
_cod_database_code 1544554
_shelx_space_group_comment
;
The symmetry employed for this shelxl refinement is uniquely defined
by the following loop, which should always be used as a source of
symmetry information in preference to the above space-group names.
They are only intended as comments.
;
_shelxl_version_number 2014/6

loop_
_space_group_symop_operation_xyz
'x, y, z'
'-x+1/2, -y, z+1/2'
'x+1/2, -y+1/2, -z'
'-x, y+1/2, -z+1/2'
'-x, -y, -z'
'x-1/2, y, -z-1/2'
'-x-1/2, y-1/2, z'
'x, -y-1/2, z-1/2'

loop_
_atom_site_label
_atom_site_type_symbol
_atom_site_fract_x
_atom_site_fract_y
_atom_site_fract_z
_atom_site_U_iso_or_equiv
_atom_site_adp_type
_atom_site_occupancy
_atom_site_site_symmetry_order
_atom_site_calc_flag
_atom_site_refinement_flags_posn
_atom_site_refinement_flags_adp
Si1 Si 0.12120(17) 0.41382(3) 0.41236(6) 0.0196(3) Uani 1 1 d . .
Si2 Si 0.80961(19) 0.30308(4) 0.60452(7) 0.0256(4) Uani 1 1 d . .
C15 C 0.4114(6) 0.39683(13) 0.5739(2) 0.0219(9) Uani 1 1 d . .
C7 C 0.5812(7) 0.33052(12) 0.4427(2) 0.0231(10) Uani 1 1 d . .
C13 C 0.3383(7) 0.43880(13) 0.6674(2) 0.0248(10) Uani 1 1 d . .
H7 H 0.2707 0.4599 0.6856 0.030 Uiso 1 1 calc R U
C3 C 0.4300(7) 0.34254(12) 0.3334(2) 0.0240(10) Uani 1 1 d . .
H1 H 0.3406 0.3560 0.3060 0.029 Uiso 1 1 calc R U
C8 C 0.5645(6) 0.34774(12) 0.5113(2) 0.0210(9) Uani 1 1 d . .
C16 C 0.4179(6) 0.37921(12) 0.5052(2) 0.0219(9) Uani 1 1 d . .
C5 C 0.6846(7) 0.29288(13) 0.3463(2) 0.0260(10) Uani 1 1 d . .
H3 H 0.7630 0.2733 0.3276 0.031 Uiso 1 1 calc R U
C4 C 0.5519(7) 0.31325(13) 0.3060(2) 0.0248(10) Uani 1 1 d . .
H2 H 0.5431 0.3075 0.2603 0.030 Uiso 1 1 calc R U
C10 C 0.5417(7) 0.37523(13) 0.6153(2) 0.0233(10) Uani 1 1 d . .
C14 C 0.3093(7) 0.42882(13) 0.5996(2) 0.0242(10) Uani 1 1 d . .
H8 H 0.2237 0.4432 0.5723 0.029 Uiso 1 1 calc R U
C1 C 0.3351(7) 0.38188(12) 0.4430(2) 0.0231(10) Uani 1 1 d . .
C17 C 0.2311(7) 0.46154(13) 0.3816(2) 0.0241(10) Uani 1 1 d . .
C2 C 0.4440(7) 0.35120(13) 0.4018(2) 0.0239(10) Uani 1 1 d . .
C18 C 0.3423(7) 0.48217(13) 0.4397(2) 0.0292(11) Uani 1 1 d . .
H9 H 0.3979 0.5061 0.4235 0.044 Uiso 1 1 calc R U
H10 H 0.4485 0.4658 0.4560 0.044 Uiso 1 1 calc R U
H11 H 0.2498 0.4874 0.4757 0.044 Uiso 1 1 calc R U
C6 C 0.7015(7) 0.30167(13) 0.4155(2) 0.0267(10) Uani 1 1 d . .
H4 H 0.7921 0.2883 0.4426 0.032 Uiso 1 1 calc R U
C12 C 0.4663(7) 0.41750(13) 0.7071(2) 0.0291(11) Uani 1 1 d . .
H6 H 0.4852 0.4247 0.7518 0.035 Uiso 1 1 calc R U
C11 C 0.5690(7) 0.38517(13) 0.6819(2) 0.0282(11) Uani 1 1 d . .
H5 H 0.6536 0.3708 0.7096 0.034 Uiso 1 1 calc R U
C9 C 0.6350(7) 0.34280(13) 0.5751(2) 0.0250(10) Uani 1 1 d . .
C20 C 0.3798(8) 0.45432(14) 0.3242(2) 0.0362(13) Uani 1 1 d . .
H15 H 0.4325 0.4786 0.3086 0.054 Uiso 1 1 calc R U
H16 H 0.3124 0.4415 0.2877 0.054 Uiso 1 1 calc R U
H17 H 0.4879 0.4384 0.3402 0.054 Uiso 1 1 calc R U
C22 C -0.0169(7) 0.38952(13) 0.3419(2) 0.0285(11) Uani 1 1 d . .
H21 H -0.0315 0.3625 0.3518 0.043 Uiso 1 1 calc R U
H22 H 0.0572 0.3926 0.3007 0.043 Uiso 1 1 calc R U
H23 H -0.1473 0.4011 0.3370 0.043 Uiso 1 1 calc R U
C19 C 0.0592(8) 0.48781(13) 0.3575(3) 0.0351(12) Uani 1 1 d . .
H12 H -0.0398 0.4900 0.3926 0.053 Uiso 1 1 calc R U
H13 H -0.0013 0.4768 0.3180 0.053 Uiso 1 1 calc R U
H14 H 0.1114 0.5130 0.3471 0.053 Uiso 1 1 calc R U
C21 C -0.0697(7) 0.42187(14) 0.4809(2) 0.0298(11) Uani 1 1 d . .
H18 H -0.2020 0.4220 0.4616 0.045 Uiso 1 1 calc R U
H19 H -0.0446 0.4463 0.5025 0.045 Uiso 1 1 calc R U
H20 H -0.0601 0.4014 0.5136 0.045 Uiso 1 1 calc R U
C24 C 0.6950(8) 0.25596(14) 0.5799(3) 0.0368(13) Uani 1 1 d . .
H27 H 0.6539 0.2571 0.5335 0.055 Uiso 1 1 calc R U
H28 H 0.5803 0.2509 0.6079 0.055 Uiso 1 1 calc R U
H29 H 0.7919 0.2356 0.5856 0.055 Uiso 1 1 calc R U
C23 C 1.0650(7) 0.31128(14) 0.5687(3) 0.0354(12) Uani 1 1 d . .
H24 H 1.0551 0.3147 0.5208 0.053 Uiso 1 1 calc R U
H25 H 1.1486 0.2893 0.5783 0.053 Uiso 1 1 calc R U
H26 H 1.1227 0.3340 0.5887 0.053 Uiso 1 1 calc R U
C25 C 0.8347(9) 0.30128(16) 0.6986(3) 0.0453(14) Uani 1 1 d . .
H30 H 0.9088 0.2786 0.7113 0.068 Uiso 1 1 calc R U
H31 H 0.7035 0.3004 0.7187 0.068 Uiso 1 1 calc R U
H32 H 0.9045 0.3239 0.7141 0.068 Uiso 1 1 calc R U

loop_
_atom_site_aniso_label
_atom_site_aniso_U_11
_atom_site_aniso_U_22
_atom_site_aniso_U_33
_atom_site_aniso_U_23
_atom_site_aniso_U_13
_atom_site_aniso_U_12
Si1 0.0159(6) 0.0231(6) 0.0199(6) 0.0013(5) -0.0034(5) -0.0004(5)
Si2 0.0200(7) 0.0254(7) 0.0314(7) 0.0054(5) -0.0036(5) 0.0026(5)
C15 0.020(2) 0.025(2) 0.020(2) -0.0050(18) 0.0064(18) -0.0042(18)
C7 0.023(2) 0.023(2) 0.023(2) -0.0030(18) 0.0046(19) -0.0080(18)
C13 0.024(2) 0.028(2) 0.022(2) -0.0052(19) 0.0056(19) -0.0025(19)
C3 0.028(2) 0.022(2) 0.022(2) 0.0026(18) 0.0021(19) -0.0039(19)
C8 0.014(2) 0.023(2) 0.026(2) 0.0050(18) -0.0010(18) -0.0007(17)
C16 0.020(2) 0.019(2) 0.027(2) 0.0051(18) 0.0016(19) -0.0009(17)
C5 0.029(3) 0.022(2) 0.026(2) -0.0032(18) 0.008(2) 0.0012(19)
C4 0.028(2) 0.028(2) 0.019(2) 0.0012(19) 0.0043(19) -0.0023(19)
C10 0.021(2) 0.024(2) 0.025(2) -0.0008(19) 0.0026(19) -0.0005(18)
C14 0.022(2) 0.025(2) 0.026(2) 0.0052(19) -0.0003(19) -0.0018(18)
C1 0.022(2) 0.019(2) 0.029(2) 0.0010(19) 0.0016(19) -0.0017(18)
C17 0.030(3) 0.024(2) 0.018(2) -0.0013(18) -0.0044(19) -0.0018(19)
C2 0.023(2) 0.024(2) 0.024(2) 0.0014(19) 0.0062(19) -0.0045(18)
C18 0.036(3) 0.026(2) 0.026(2) 0.000(2) -0.003(2) -0.006(2)
C6 0.024(2) 0.027(2) 0.029(2) 0.008(2) 0.000(2) -0.0042(19)
C12 0.030(3) 0.031(3) 0.027(2) -0.005(2) -0.004(2) -0.002(2)
C11 0.030(3) 0.027(2) 0.027(2) 0.001(2) -0.002(2) -0.001(2)
C9 0.022(2) 0.024(2) 0.029(2) 0.0009(19) 0.0004(19) -0.0019(18)
C20 0.052(3) 0.028(3) 0.028(3) 0.000(2) 0.010(2) -0.014(2)
C22 0.025(2) 0.027(2) 0.034(3) -0.003(2) -0.005(2) -0.002(2)
C19 0.044(3) 0.025(2) 0.037(3) 0.003(2) -0.015(2) 0.005(2)
C21 0.023(2) 0.036(3) 0.030(3) -0.005(2) -0.002(2) 0.000(2)
C24 0.031(3) 0.036(3) 0.044(3) 0.010(2) -0.006(2) -0.005(2)
C23 0.024(3) 0.031(3) 0.051(3) 0.006(2) 0.000(2) 0.002(2)
C25 0.051(4) 0.044(3) 0.041(3) 0.000(3) -0.004(3) 0.019(3)

loop_
_atom_type_symbol
_atom_type_description
_atom_type_scat_dispersion_real
_atom_type_scat_dispersion_imag
_atom_type_scat_source
C C 0.0033 0.0016 'International Tables Vol C Tables 4.2.6.8 and 6.1.1.4'
H H 0.0000 0.0000 'International Tables Vol C Tables 4.2.6.8 and 6.1.1.4'
Si Si 0.0817 0.0704 'International Tables Vol C Tables 4.2.6.8 and 6.1.1.4'

loop_
_geom_angle_atom_site_label_1
_geom_angle_atom_site_label_2
_geom_angle_atom_site_label_3
_geom_angle
C22 Si1 C21 105.9(2)
C22 Si1 C1 110.2(2)
C21 Si1 C1 111.2(2)
C22 Si1 C17 109.8(2)
C21 Si1 C17 111.3(2)
C1 Si1 C17 108.5(2)
C24 Si2 C23 114.0(2)
C24 Si2 C25 105.6(3)
C23 Si2 C25 107.6(3)
C24 Si2 C9 107.6(2)
C23 Si2 C9 109.5(2)
C25 Si2 C9 112.7(2)
C14 C15 C10 120.5(4)
C14 C15 C16 132.2(4)
C10 C15 C16 107.3(4)
C6 C7 C2 120.9(4)
C6 C7 C8 133.3(4)
C2 C7 C8 105.8(4)
C12 C13 C14 120.2(4)
C12 C13 H7 119.9
C14 C13 H7 119.9
C2 C3 C4 119.5(4)
C2 C3 H1 120.3
C4 C3 H1 120.3
C9 C8 C16 113.5(4)
C9 C8 C7 140.7(4)
C16 C8 C7 105.8(4)
C1 C16 C8 113.3(4)
C1 C16 C15 142.3(4)
C8 C16 C15 104.3(4)
C4 C5 C6 120.2(4)
C4 C5 H3 119.9
C6 C5 H3 119.9
C5 C4 C3 120.8(4)
C5 C4 H2 119.6
C3 C4 H2 119.6
C11 C10 C15 120.6(4)
C11 C10 C9 129.6(4)
C15 C10 C9 109.8(4)
C15 C14 C13 118.6(4)
C15 C14 H8 120.7
C13 C14 H8 120.7
C16 C1 C2 104.3(4)
C16 C1 Si1 129.4(3)
C2 C1 Si1 126.2(3)
C20 C17 C19 110.3(4)
C20 C17 C18 108.6(4)
C19 C17 C18 108.4(4)
C20 C17 Si1 110.2(3)
C19 C17 Si1 109.0(3)
C18 C17 Si1 110.2(3)
C3 C2 C7 119.5(4)
C3 C2 C1 129.8(4)
C7 C2 C1 110.7(4)
C17 C18 H9 109.5
C17 C18 H10 109.5
H9 C18 H10 109.5
C17 C18 H11 109.5
H9 C18 H11 109.5
H10 C18 H11 109.5
C7 C6 C5 119.1(4)
C7 C6 H4 120.4
C5 C6 H4 120.4
C13 C12 C11 121.7(4)
C13 C12 H6 119.1
C11 C12 H6 119.1
C10 C11 C12 118.4(4)
C10 C11 H5 120.8
C12 C11 H5 120.8
C8 C9 C10 104.8(4)
C8 C9 Si2 126.2(3)
C10 C9 Si2 129.0(3)
C17 C20 H15 109.5
C17 C20 H16 109.5
H15 C20 H16 109.5
C17 C20 H17 109.5
H15 C20 H17 109.5
H16 C20 H17 109.5
Si1 C22 H21 109.5
Si1 C22 H22 109.5
H21 C22 H22 109.5
Si1 C22 H23 109.5
H21 C22 H23 109.5
H22 C22 H23 109.5
C17 C19 H12 109.5
C17 C19 H13 109.5
H12 C19 H13 109.5
C17 C19 H14 109.5
H12 C19 H14 109.5
H13 C19 H14 109.5
Si1 C21 H18 109.5
Si1 C21 H19 109.5
H18 C21 H19 109.5
Si1 C21 H20 109.5
H18 C21 H20 109.5
H19 C21 H20 109.5
Si2 C24 H27 109.5
Si2 C24 H28 109.5
H27 C24 H28 109.5
Si2 C24 H29 109.5
H27 C24 H29 109.5
H28 C24 H29 109.5
Si2 C23 H24 109.5
Si2 C23 H25 109.5
H24 C23 H25 109.5
Si2 C23 H26 109.5
H24 C23 H26 109.5
H25 C23 H26 109.5
Si2 C25 H30 109.5
Si2 C25 H31 109.5
H30 C25 H31 109.5
Si2 C25 H32 109.5
H30 C25 H32 109.5
H31 C25 H32 109.5

loop_
_geom_bond_atom_site_label_1
_geom_bond_atom_site_label_2
_geom_bond_distance
Si1 C22 1.870(4)
Si1 C21 1.881(5)
Si1 C1 1.900(5)
Si1 C17 1.903(5)
Si2 C24 1.862(5)
Si2 C23 1.863(5)
Si2 C25 1.873(5)
Si2 C9 1.890(5)
C15 C14 1.394(6)
C15 C10 1.408(6)
C15 C16 1.490(6)
C7 C6 1.387(6)
C7 C2 1.414(6)
C7 C8 1.487(6)
C13 C12 1.373(6)
C13 C14 1.400(6)
C13 H7 0.9300
C3 C2 1.391(6)
C3 C4 1.406(6)
C3 H1 0.9300
C8 C9 1.360(6)
C8 C16 1.466(6)
C16 C1 1.354(6)
C5 C4 1.383(6)
C5 C6 1.409(6)
C5 H3 0.9300
C4 H2 0.9300
C10 C11 1.375(6)
C10 C9 1.508(6)
C14 H8 0.9300
C1 C2 1.521(6)
C17 C20 1.529(6)
C17 C19 1.536(6)
C17 C18 1.543(6)
C18 H9 0.9600
C18 H10 0.9600
C18 H11 0.9600
C6 H4 0.9300
C12 C11 1.401(6)
C12 H6 0.9300
C11 H5 0.9300
C20 H15 0.9600
C20 H16 0.9600
C20 H17 0.9600
C22 H21 0.9600
C22 H22 0.9600
C22 H23 0.9600
C19 H12 0.9600
C19 H13 0.9600
C19 H14 0.9600
C21 H18 0.9600
C21 H19 0.9600
C21 H20 0.9600
C24 H27 0.9600
C24 H28 0.9600
C24 H29 0.9600
C23 H24 0.9600
C23 H25 0.9600
C23 H26 0.9600
C25 H30 0.9600
C25 H31 0.9600
C25 H32 0.9600

loop_
_geom_torsion_atom_site_label_1
_geom_torsion_atom_site_label_2
_geom_torsion_atom_site_label_3
_geom_torsion_atom_site_label_4
_geom_torsion
C6 C7 C8 C9 -6.7(9)
C2 C7 C8 C9 175.7(6)
C6 C7 C8 C16 175.9(5)
C2 C7 C8 C16 -1.7(4)
C9 C8 C16 C1 -174.6(4)
C7 C8 C16 C1 3.6(5)
C9 C8 C16 C15 4.1(5)
C7 C8 C16 C15 -177.6(3)
C14 C15 C16 C1 -5.5(10)
C10 C15 C16 C1 176.1(6)
C14 C15 C16 C8 176.4(5)
C10 C15 C16 C8 -2.0(5)
C6 C5 C4 C3 -0.9(7)
C2 C3 C4 C5 0.3(7)
C14 C15 C10 C11 0.5(7)
C16 C15 C10 C11 179.1(4)
C14 C15 C10 C9 -179.1(4)
C16 C15 C10 C9 -0.5(5)
C10 C15 C14 C13 -0.3(6)
C16 C15 C14 C13 -178.5(4)
C12 C13 C14 C15 0.5(7)
C8 C16 C1 C2 -3.7(5)
C15 C16 C1 C2 178.3(5)
C8 C16 C1 Si1 172.9(3)
C15 C16 C1 Si1 -5.1(9)
C4 C3 C2 C7 0.3(6)
C4 C3 C2 C1 178.1(4)
C6 C7 C2 C3 -0.2(6)
C8 C7 C2 C3 177.8(4)
C6 C7 C2 C1 -178.4(4)
C8 C7 C2 C1 -0.4(5)
C16 C1 C2 C3 -175.4(4)
Si1 C1 C2 C3 7.8(7)
C16 C1 C2 C7 2.5(5)
Si1 C1 C2 C7 -174.3(3)
C2 C7 C6 C5 -0.4(6)
C8 C7 C6 C5 -177.8(4)
C4 C5 C6 C7 1.0(7)
C14 C13 C12 C11 -0.9(7)
C15 C10 C11 C12 -0.8(7)
C9 C10 C11 C12 178.7(4)
C13 C12 C11 C10 1.0(7)
C16 C8 C9 C10 -4.4(5)
C7 C8 C9 C10 178.3(5)
C16 C8 C9 Si2 175.0(3)
C7 C8 C9 Si2 -2.3(8)
C11 C10 C9 C8 -176.6(5)
C15 C10 C9 C8 3.0(5)
C11 C10 C9 Si2 4.1(7)
C15 C10 C9 Si2 -176.4(3)
C24 Si2 C9 C8 -53.9(5)
C23 Si2 C9 C8 70.5(5)
C25 Si2 C9 C8 -169.8(4)
C24 Si2 C9 C10 125.4(4)
C23 Si2 C9 C10 -110.3(4)
C25 Si2 C9 C10 9.4(5)
